data_1506751
loop_
_publ_author_name
'Xu, Daiwang'
'Chiaroni, Ang\`ele'
'Largeron, Martine'

_publ_section_title
;
 A one-pot regiospecific synthesis of highly functionalized
 1,4-benzodioxin derivatives from an electrochemically induced Diels-Alder
 reaction.
;
_journal_issue 23
_journal_name_full 'Organic letters'
_journal_page_first 5273
_journal_page_last 5276
_journal_paper_doi 10.1021/ol052146e
_journal_volume 7
_journal_year 2005
_chemical_formula_moiety 'C19 H25 N O6'
_chemical_formula_sum 'C19 H25 N O6'
_chemical_formula_weight 363.40
_chemical_melting_point 468(2)
_chemical_name_common Fly051
_chemical_name_systematic
; 
 ((R,S)-5-hydroxy-2-morpholino-3-spiro-1'-cyclohexyl-2,3-
 dihydro-1,4-benzodioxin-6-yl)carboxylic methyl ester :[3h]
;
_space_group_IT_number 2
_symmetry_cell_setting triclinic
_symmetry_space_group_name_Hall '-P 1'
_symmetry_space_group_name_H-M 'P -1'
_atom_sites_solution_hydrogens geom
_atom_sites_solution_primary direct
_atom_sites_solution_secondary difmap
_audit_creation_method SHELXL-97
_cell_angle_alpha 76.23(2)
_cell_angle_beta 80.61(2)
_cell_angle_gamma 89.87(2)
_cell_formula_units_Z 4
_cell_length_a 11.468(3)
_cell_length_b 12.662(4)
_cell_length_c 13.310(4)
_cell_measurement_reflns_used 7821
_cell_measurement_temperature 293(2)
_cell_measurement_theta_max 27.485
_cell_measurement_theta_min 0.998
_cell_volume 1850.7(10)
_computing_cell_refinement 'HKL Scalepack (Otwinowski & Minor 1997)'
_computing_data_collection 'Collect (Nonius BV, 1997-2000)'
_computing_data_reduction 'HKL Denzo and Scalepack (Otwinowski & Minor 1997)'
_computing_molecular_graphics 'R3M (Riche, 1983) ORTEP (Johnson, 1965)'
_computing_publication_material 'SHELXL-97 (Sheldrick, 1997)'
_computing_structure_refinement 'SHELXL-97 (Sheldrick, 1997)'
_computing_structure_solution 'SHELXS-86 (Sheldrick, 1990)'
_diffrn_ambient_temperature 293(2)
_diffrn_detector_area_resol_mean 9
_diffrn_measured_fraction_theta_full 0.996
_diffrn_measured_fraction_theta_max 0.996
_diffrn_measurement_device_type 'Nonius Kappa-CCD diffractometer'
_diffrn_measurement_method 'omega scans'
_diffrn_radiation_monochromator graphite
_diffrn_radiation_source 'fine-focus sealed tube'
_diffrn_radiation_type MoK\a
_diffrn_radiation_wavelength 0.71073
_diffrn_reflns_av_R_equivalents 0.0189
_diffrn_reflns_av_sigmaI/netI 0.0370
_diffrn_reflns_limit_h_max 10
_diffrn_reflns_limit_h_min -14
_diffrn_reflns_limit_k_max 16
_diffrn_reflns_limit_k_min -16
_diffrn_reflns_limit_l_max 17
_diffrn_reflns_limit_l_min -17
_diffrn_reflns_number 28529/13476
_diffrn_reflns_theta_full 27.50
_diffrn_reflns_theta_max 27.50
_diffrn_reflns_theta_min 1.80
_diffrn_standards_decay_% 0
_exptl_absorpt_coefficient_mu 0.097
_exptl_absorpt_correction_type none
_exptl_crystal_colour colourless
_exptl_crystal_density_diffrn 1.304
_exptl_crystal_density_meas ?
_exptl_crystal_density_method 'not measured'
_exptl_crystal_description prism
_exptl_crystal_F_000 776
_exptl_crystal_size_max 0.75
_exptl_crystal_size_mid 0.40
_exptl_crystal_size_min 0.30
_refine_diff_density_max 0.174
_refine_diff_density_min -0.161
_refine_diff_density_rms 0.031
_refine_ls_extinction_coef 0.014(2)
_refine_ls_extinction_expression Fc^*^=kFc[1+0.001xFc^2^\l^3^/sin(2\q)]^-1/4^
_refine_ls_extinction_method SHELXL
_refine_ls_goodness_of_fit_ref 1.023
_refine_ls_hydrogen_treatment mixed
_refine_ls_matrix_type full
_refine_ls_number_parameters 478
_refine_ls_number_reflns 8462
_refine_ls_number_restraints 0
_refine_ls_restrained_S_all 1.023
_refine_ls_R_factor_all 0.0748
_refine_ls_R_factor_gt 0.0433
_refine_ls_shift/su_max 0.002
_refine_ls_shift/su_mean 0.000
_refine_ls_structure_factor_coef Fsqd
_refine_ls_weighting_details 'calc w=1/[\s^2^(Fo^2^)+(0.0490P)^2^+0.2869P] where P=(Fo^2^+2Fc^2^)/3'
_refine_ls_weighting_scheme calc
_refine_ls_wR_factor_gt 0.1013
_refine_ls_wR_factor_ref 0.1156
_reflns_number_gt 5713
_reflns_number_total 8462
_reflns_threshold_expression >2sigma(I)
_cod_data_source_file ol052146esi20050907_015621.cif
_cod_data_source_block fleu
_cod_depositor_comments
;
The following automatic conversions were performed:

'_symmetry_cell_setting' value 'Triclinic' changed to 'triclinic'
according to /home/saulius/struct/CIF-dictionaries/cif_core.dic
dictionary named 'cif_core.dic' version 2.4.1 from 2010-06-29.

Automatic conversion script
Id: cif_fix_values 1715 2011-07-08 13:25:40Z adriana 

The following automatic conversions were performed:

'_exptl_crystal_density_meas' value 'not measured' was changed to '?'
- the value is perceived as not measured.

Automatic conversion script
Id: cif_fix_values 3008 2015-01-20 13:52:24Z robertas 
;
_cod_original_cell_volume 1850.7(9)
_cod_database_code 1506751

loop_
_symmetry_equiv_pos_as_xyz
'x, y, z'
'-x, -y, -z'

loop_
_atom_site_label
_atom_site_type_symbol
_atom_site_fract_x
_atom_site_fract_y
_atom_site_fract_z
_atom_site_U_iso_or_equiv
_atom_site_adp_type
_atom_site_occupancy
_atom_site_symmetry_multiplicity
_atom_site_calc_flag
_atom_site_refinement_flags
O1 O 0.60905(8) 0.11267(8) 0.31787(8) 0.0477(3) Uani 1 1 d .
C2 C 0.62946(12) 0.22029(12) 0.24323(11) 0.0424(3) Uani 1 1 d .
H2 H 0.5507 0.2476 0.2350 0.049 Uiso 1 1 calc R
C3 C 0.68685(12) 0.20690(12) 0.13471(11) 0.0435(3) Uani 1 1 d .
O4 O 0.79501(8) 0.14704(8) 0.14331(7) 0.0433(2) Uani 1 1 d .
C4a C 0.78150(12) 0.05294(11) 0.22105(11) 0.0386(3) Uani 1 1 d .
C5 C 0.86378(11) -0.02690(11) 0.21286(11) 0.0389(3) Uani 1 1 d .
C6 C 0.85618(12) -0.12319(11) 0.29254(11) 0.0409(3) Uani 1 1 d .
C7 C 0.76425(13) -0.13742(12) 0.37848(11) 0.0466(4) Uani 1 1 d .
H7 H 0.7581 -0.2012 0.4312 0.054 Uiso 1 1 calc R
C8 C 0.68304(13) -0.05875(12) 0.38610(12) 0.0464(3) Uani 1 1 d .
H8 H 0.6223 -0.0694 0.4435 0.053 Uiso 1 1 calc R
C8a C 0.69215(12) 0.03696(11) 0.30757(11) 0.0404(3) Uani 1 1 d .
O9 O 0.94805(9) -0.00544(9) 0.12618(9) 0.0521(3) Uani 1 1 d .
HOH H 0.9938(15) -0.0620(15) 0.1339(13) 0.063 Uiso 1 1 d .
C10 C 0.94596(14) -0.20411(12) 0.28279(12) 0.0464(4) Uani 1 1 d .
O11 O 1.03036(10) -0.19141(9) 0.21197(9) 0.0573(3) Uani 1 1 d .
O12 O 0.92830(11) -0.29459(9) 0.35974(9) 0.0668(3) Uani 1 1 d .
C13 C 1.0148(2) -0.37733(15) 0.35451(17) 0.0820(6) Uani 1 1 d .
H13a H 1.0291 -0.3891 0.2850 0.098 Uiso 1 1 calc R
H13B H 0.9855 -0.4439 0.4039 0.098 Uiso 1 1 calc R
H13C H 1.0873 -0.3539 0.3712 0.098 Uiso 1 1 calc R
N14 N 0.68564(10) 0.29728(10) 0.28351(9) 0.0444(3) Uani 1 1 d .
C15 C 0.80550(13) 0.27624(14) 0.30628(14) 0.0543(4) Uani 1 1 d .
H15A H 0.8556 0.2603 0.2460 0.062 Uiso 1 1 calc R
H15B H 0.8036 0.2138 0.3653 0.062 Uiso 1 1 calc R
C16 C 0.85451(16) 0.37514(16) 0.33163(16) 0.0701(5) Uani 1 1 d .
H16A H 0.9339 0.3614 0.3466 0.081 Uiso 1 1 calc R
H16B H 0.8598 0.4360 0.2708 0.081 Uiso 1 1 calc R
O17 O 0.78441(11) 0.40342(11) 0.41838(10) 0.0724(4) Uani 1 1 d .
C18 C 0.66815(16) 0.42253(15) 0.39656(15) 0.0660(5) Uani 1 1 d .
H18A H 0.6705 0.4835 0.3362 0.076 Uiso 1 1 calc R
H18B H 0.6195 0.4415 0.4560 0.076 Uiso 1 1 calc R
C19 C 0.61356(14) 0.32406(14) 0.37484(12) 0.0540(4) Uani 1 1 d .
H19A H 0.6094 0.2630 0.4354 0.062 Uiso 1 1 calc R
H19B H 0.5338 0.3389 0.3613 0.062 Uiso 1 1 calc R
C20 C 0.72497(15) 0.31551(13) 0.05874(12) 0.0542(4) Uani 1 1 d .
H20A H 0.7842 0.3510 0.0851 0.062 Uiso 1 1 calc R
H20B H 0.6574 0.3617 0.0548 0.062 Uiso 1 1 calc R
C21 C 0.77555(17) 0.30328(16) -0.05085(13) 0.0677(5) Uani 1 1 d .
H21A H 0.7920 0.3749 -0.0979 0.078 Uiso 1 1 calc R
H21B H 0.8496 0.2663 -0.0489 0.078 Uiso 1 1 calc R
C22 C 0.69117(19) 0.2397(2) -0.09273(14) 0.0814(6) Uani 1 1 d .
H22A H 0.6209 0.2810 -0.1030 0.094 Uiso 1 1 calc R
H22B H 0.7285 0.2291 -0.1603 0.094 Uiso 1 1 calc R
C23 C 0.65614(17) 0.13030(18) -0.01816(14) 0.0715(5) Uani 1 1 d .
H23A H 0.7253 0.0863 -0.0132 0.082 Uiso 1 1 calc R
H23B H 0.5991 0.0929 -0.0452 0.082 Uiso 1 1 calc R
C24 C 0.60247(14) 0.14337(14) 0.09052(13) 0.0550(4) Uani 1 1 d .
H24A H 0.5842 0.0720 0.1376 0.063 Uiso 1 1 calc R
H24B H 0.5292 0.1813 0.0865 0.063 Uiso 1 1 calc R
O1' O 0.11139(8) 0.23468(9) 0.31469(8) 0.0501(3) Uani 1 1 d .
C2' C 0.12879(12) 0.16087(12) 0.24330(11) 0.0440(3) Uani 1 1 d .
H2' H 0.0492 0.1373 0.2379 0.051 Uiso 1 1 calc R
C3' C 0.18329(12) 0.22440(12) 0.13267(11) 0.0434(3) Uani 1 1 d .
O4' O 0.29344(8) 0.27991(8) 0.13656(7) 0.0417(2) Uani 1 1 d .
C4a' C 0.28288(11) 0.33899(11) 0.21124(10) 0.0368(3) Uani 1 1 d .
C5' C 0.36638(11) 0.42319(11) 0.19822(10) 0.0368(3) Uani 1 1 d .
C6' C 0.36149(12) 0.48333(11) 0.27487(11) 0.0390(3) Uani 1 1 d .
C7' C 0.27142(13) 0.45837(12) 0.36236(11) 0.0446(3) Uani 1 1 d .
H7' H 0.2672 0.4984 0.4130 0.051 Uiso 1 1 calc R
C8' C 0.18934(13) 0.37597(12) 0.37460(11) 0.0453(3) Uani 1 1 d .
H8' H 0.1297 0.3605 0.4330 0.052 Uiso 1 1 calc R
C8a' C 0.19548(12) 0.31541(11) 0.29916(11) 0.0400(3) Uani 1 1 d .
O9' O 0.44882(9) 0.44117(9) 0.11051(8) 0.0491(3) Uani 1 1 d .
HOH' H 0.4936(15) 0.4950(14) 0.1168(13) 0.059 Uiso 1 1 d .
C10' C 0.45242(13) 0.56888(12) 0.26049(12) 0.0448(3) Uani 1 1 d .
O11' O 0.53530(10) 0.58915(9) 0.18810(9) 0.0574(3) Uani 1 1 d .
O12' O 0.43751(10) 0.62350(9) 0.33535(9) 0.0638(3) Uani 1 1 d .
C13' C 0.52368(19) 0.71010(16) 0.32531(17) 0.0803(6) Uani 1 1 d .
H13D H 0.5990 0.6797 0.3347 0.096 Uiso 1 1 calc R
H13E H 0.4989 0.7498 0.3777 0.096 Uiso 1 1 calc R
H13F H 0.5304 0.7583 0.2568 0.096 Uiso 1 1 calc R
N14' N 0.18504(10) 0.06434(10) 0.28602(9) 0.0463(3) Uani 1 1 d .
C15' C 0.30615(14) 0.07461(13) 0.30538(14) 0.0569(4) Uani 1 1 d .
H15C H 0.3064 0.1100 0.3625 0.065 Uiso 1 1 calc R
H15D H 0.3550 0.1187 0.2432 0.065 Uiso 1 1 calc R
C16' C 0.35508(18) -0.03664(15) 0.33311(18) 0.0784(6) Uani 1 1 d .
H16C H 0.3585 -0.0696 0.2740 0.090 Uiso 1 1 calc R
H16D H 0.4351 -0.0299 0.3463 0.090 Uiso 1 1 calc R
O17' O 0.28619(13) -0.10524(11) 0.42239(12) 0.0891(5) Uani 1 1 d .
C18' C 0.16925(19) -0.11492(17) 0.40362(17) 0.0849(7) Uani 1 1 d .
H18C H 0.1217 -0.1616 0.4650 0.098 Uiso 1 1 calc R
H18D H 0.1699 -0.1485 0.3452 0.098 Uiso 1 1 calc R
C19' C 0.11491(15) -0.00574(15) 0.37918(13) 0.0638(5) Uani 1 1 d .
H19C H 0.0347 -0.0144 0.3672 0.073 Uiso 1 1 calc R
H19D H 0.1119 0.0273 0.4382 0.073 Uiso 1 1 calc R
C20' C 0.21794(15) 0.14923(13) 0.06007(12) 0.0535(4) Uani 1 1 d .
H20C H 0.1494 0.1047 0.0597 0.062 Uiso 1 1 calc R
H20D H 0.2777 0.1011 0.0866 0.062 Uiso 1 1 calc R
C21' C 0.26590(17) 0.21230(15) -0.05193(13) 0.0654(5) Uani 1 1 d .
H21C H 0.3409 0.2482 -0.0532 0.075 Uiso 1 1 calc R
H21D H 0.2799 0.1618 -0.0968 0.075 Uiso 1 1 calc R
C22' C 0.18126(19) 0.29626(19) -0.09427(14) 0.0796(6) Uani 1 1 d .
H22C H 0.1097 0.2598 -0.1012 0.092 Uiso 1 1 calc R
H22D H 0.2171 0.3379 -0.1634 0.092 Uiso 1 1 calc R
C23' C 0.14979(17) 0.37257(16) -0.02304(14) 0.0702(5) Uani 1 1 d .
H23C H 0.0924 0.4231 -0.0504 0.081 Uiso 1 1 calc R
H23D H 0.2200 0.4143 -0.0214 0.081 Uiso 1 1 calc R
C24' C 0.09855(14) 0.30926(14) 0.08791(12) 0.0556(4) Uani 1 1 d .
H24C H 0.0243 0.2733 0.0871 0.064 Uiso 1 1 calc R
H24D H 0.0825 0.3595 0.1329 0.064 Uiso 1 1 calc R

loop_
_atom_site_aniso_label
_atom_site_aniso_U_11
_atom_site_aniso_U_22
_atom_site_aniso_U_33
_atom_site_aniso_U_23
_atom_site_aniso_U_13
_atom_site_aniso_U_12
O1 0.0435(6) 0.0461(6) 0.0492(6) -0.0084(5) -0.0001(4) 0.0091(5)
C2 0.0398(8) 0.0436(8) 0.0440(8) -0.0095(6) -0.0094(6) 0.0105(6)
C3 0.0405(8) 0.0459(8) 0.0440(8) -0.0103(7) -0.0078(6) 0.0132(6)
O4 0.0395(5) 0.0414(6) 0.0452(6) -0.0051(4) -0.0035(4) 0.0085(4)
C4a 0.0381(7) 0.0378(7) 0.0406(8) -0.0090(6) -0.0090(6) 0.0029(6)
C5 0.0352(7) 0.0406(8) 0.0436(8) -0.0140(6) -0.0082(6) -0.0002(6)
C6 0.0419(8) 0.0391(8) 0.0456(8) -0.0135(6) -0.0137(6) 0.0038(6)
C7 0.0535(9) 0.0420(8) 0.0437(8) -0.0064(7) -0.0125(7) 0.0008(7)
C8 0.0450(8) 0.0494(9) 0.0420(8) -0.0080(7) -0.0036(6) 0.0016(7)
C8a 0.0381(7) 0.0421(8) 0.0424(8) -0.0121(6) -0.0083(6) 0.0040(6)
O9 0.0456(6) 0.0468(6) 0.0580(7) -0.0096(5) 0.0039(5) 0.0076(5)
C10 0.0523(9) 0.0413(8) 0.0520(9) -0.0170(7) -0.0188(8) 0.0065(7)
O11 0.0526(7) 0.0521(7) 0.0672(7) -0.0162(6) -0.0075(6) 0.0134(5)
O12 0.0855(9) 0.0472(7) 0.0624(7) -0.0063(6) -0.0076(6) 0.0252(6)
C13 0.1041(16) 0.0501(11) 0.0880(14) -0.0117(10) -0.0127(12) 0.0358(11)
N14 0.0438(7) 0.0471(7) 0.0453(7) -0.0153(6) -0.0099(5) 0.0113(5)
C15 0.0445(9) 0.0578(10) 0.0666(10) -0.0226(8) -0.0154(8) 0.0103(7)
C16 0.0590(11) 0.0725(12) 0.0911(14) -0.0379(11) -0.0216(10) 0.0071(9)
O17 0.0744(8) 0.0816(9) 0.0782(9) -0.0403(7) -0.0306(7) 0.0157(7)
C18 0.0753(12) 0.0702(12) 0.0637(11) -0.0330(9) -0.0195(9) 0.0231(9)
C19 0.0526(9) 0.0640(10) 0.0495(9) -0.0209(8) -0.0102(7) 0.0175(8)
C20 0.0607(10) 0.0495(9) 0.0477(9) -0.0060(7) -0.0043(7) 0.0174(8)
C21 0.0790(13) 0.0700(12) 0.0449(9) -0.0032(8) 0.0000(9) 0.0216(10)
C22 0.0837(14) 0.1178(18) 0.0444(10) -0.0202(11) -0.0151(9) 0.0336(13)
C23 0.0700(12) 0.0978(15) 0.0612(11) -0.0399(11) -0.0223(9) 0.0175(10)
C24 0.0499(9) 0.0672(11) 0.0534(9) -0.0209(8) -0.0152(7) 0.0107(8)
O1' 0.0435(6) 0.0572(7) 0.0475(6) -0.0184(5) 0.0066(4) -0.0110(5)
C2' 0.0380(8) 0.0511(9) 0.0426(8) -0.0132(7) -0.0029(6) -0.0084(6)
C3' 0.0395(8) 0.0483(8) 0.0419(8) -0.0118(7) -0.0037(6) -0.0089(6)
O4' 0.0384(5) 0.0459(6) 0.0416(5) -0.0170(4) 0.0011(4) -0.0074(4)
C4a' 0.0357(7) 0.0392(7) 0.0356(7) -0.0106(6) -0.0042(6) 0.0023(6)
C5' 0.0337(7) 0.0374(7) 0.0378(7) -0.0069(6) -0.0048(6) 0.0045(6)
C6' 0.0388(7) 0.0379(7) 0.0416(8) -0.0097(6) -0.0106(6) 0.0048(6)
C7' 0.0479(8) 0.0491(9) 0.0413(8) -0.0180(7) -0.0097(6) 0.0072(7)
C8' 0.0428(8) 0.0546(9) 0.0368(8) -0.0127(7) 0.0008(6) 0.0022(7)
C8a' 0.0355(7) 0.0423(8) 0.0407(8) -0.0091(6) -0.0034(6) -0.0001(6)
O9' 0.0455(6) 0.0492(6) 0.0496(6) -0.0163(5) 0.0069(5) -0.0102(5)
C10' 0.0486(9) 0.0387(8) 0.0500(9) -0.0125(7) -0.0138(7) 0.0047(7)
O11' 0.0534(7) 0.0531(7) 0.0653(7) -0.0191(6) -0.0018(6) -0.0101(5)
O12' 0.0738(8) 0.0575(7) 0.0647(7) -0.0287(6) -0.0040(6) -0.0150(6)
C13' 0.0932(14) 0.0610(12) 0.0938(15) -0.0397(11) -0.0048(12) -0.0221(10)
N14' 0.0451(7) 0.0471(7) 0.0433(7) -0.0048(6) -0.0058(5) -0.0108(6)
C15' 0.0492(9) 0.0520(10) 0.0667(11) -0.0066(8) -0.0130(8) -0.0063(7)
C16' 0.0714(12) 0.0579(12) 0.1034(16) -0.0021(11) -0.0333(11) -0.0001(10)
O17' 0.1015(10) 0.0662(8) 0.0955(10) 0.0153(8) -0.0558(9) -0.0209(8)
C18' 0.0980(15) 0.0698(13) 0.0781(13) 0.0173(10) -0.0406(12) -0.0342(11)
C19' 0.0617(10) 0.0733(12) 0.0490(9) 0.0008(8) -0.0100(8) -0.0275(9)
C20' 0.0603(10) 0.0544(10) 0.0459(9) -0.0185(7) 0.0006(7) -0.0165(8)
C21' 0.0781(12) 0.0722(12) 0.0452(9) -0.0220(9) 0.0035(8) -0.0231(10)
C22' 0.0865(14) 0.1051(16) 0.0421(10) -0.0068(10) -0.0118(9) -0.0270(12)
C23' 0.0719(12) 0.0732(12) 0.0587(11) 0.0039(9) -0.0202(9) -0.0057(10)
C24' 0.0492(9) 0.0634(10) 0.0534(9) -0.0095(8) -0.0131(7) -0.0029(8)

loop_
_atom_type_symbol
_atom_type_description
_atom_type_scat_dispersion_real
_atom_type_scat_dispersion_imag
_atom_type_scat_source
C C 0.0033 0.0016 'International Tables Vol C Tables 4.2.6.8 and 6.1.1.4'
N N 0.0061 0.0033 'International Tables Vol C Tables 4.2.6.8 and 6.1.1.4'
O O 0.0106 0.0060 'International Tables Vol C Tables 4.2.6.8 and 6.1.1.4'
H H 0.0000 0.0000 'International Tables Vol C Tables 4.2.6.8 and 6.1.1.4'

loop_
_geom_angle_atom_site_label_1
_geom_angle_atom_site_label_2
_geom_angle_atom_site_label_3
_geom_angle
C8a O1 C2 117.24(11)
N14 C2 O1 112.68(11)
N14 C2 C3 116.30(12)
O1 C2 C3 109.86(11)
O4 C3 C20 105.45(11)
O4 C3 C24 108.58(12)
C20 C3 C24 110.67(13)
O4 C3 C2 109.69(11)
C20 C3 C2 112.04(12)
C24 C3 C2 110.26(12)
C4a O4 C3 114.04(10)
O4 C4a C8a 122.34(12)
O4 C4a C5 117.73(12)
C8a C4a C5 119.90(13)
O9 C5 C4a 116.41(13)
O9 C5 C6 123.75(13)
C4a C5 C6 119.85(13)
C7 C6 C5 118.92(13)
C7 C6 C10 122.66(14)
C5 C6 C10 118.41(13)
C8 C7 C6 121.08(14)
C7 C8 C8a 119.63(14)
O1 C8a C4a 121.65(13)
O1 C8a C8 117.71(13)
C4a C8a C8 120.62(13)
O11 C10 O12 121.96(14)
O11 C10 C6 124.08(14)
O12 C10 C6 113.96(14)
C10 O12 C13 116.39(14)
C2 N14 C19 113.50(12)
C2 N14 C15 118.07(12)
C19 N14 C15 108.41(12)
N14 C15 C16 108.98(13)
O17 C16 C15 112.63(15)
C16 O17 C18 108.92(13)
O17 C18 C19 111.50(14)
N14 C19 C18 109.19(14)
C3 C20 C21 112.31(14)
C22 C21 C20 111.74(16)
C23 C22 C21 111.23(15)
C22 C23 C24 110.95(16)
C23 C24 C3 111.55(14)
C8a' O1' C2' 116.90(10)
N14' C2' O1' 112.36(11)
N14' C2' C3' 116.71(12)
O1' C2' C3' 109.99(11)
O4' C3' C20' 105.37(11)
O4' C3' C24' 108.79(12)
C20' C3' C24' 110.89(13)
O4' C3' C2' 109.52(11)
C20' C3' C2' 111.69(12)
C24' C3' C2' 110.42(12)
C4a' O4' C3' 113.73(10)
O4' C4a' C8a' 122.25(12)
O4' C4a' C5' 117.78(11)
C8a' C4a' C5' 119.93(12)
O9' C5' C4a' 116.43(12)
O9' C5' C6' 123.86(12)
C4a' C5' C6' 119.70(12)
C7' C6' C5' 119.08(13)
C7' C6' C10' 122.55(13)
C5' C6' C10' 118.37(13)
C8' C7' C6' 121.02(13)
C7' C8' C8a' 119.75(13)
O1' C8a' C4a' 122.00(12)
O1' C8a' C8' 117.48(12)
C4a' C8a' C8' 120.50(13)
O11' C10' O12' 122.05(13)
O11' C10' C6' 124.28(13)
O12' C10' C6' 113.67(13)
C10' O12' C13' 116.54(13)
C2' N14' C19' 114.13(13)
C2' N14' C15' 118.04(12)
C19' N14' C15' 108.70(12)
N14' C15' C16' 109.10(13)
O17' C16' C15' 112.36(18)
C16' O17' C18' 109.32(14)
O17' C18' C19' 111.18(15)
N14' C19' C18' 109.68(16)
C3' C20' C21' 112.01(14)
C22' C21' C20' 111.80(15)
C21' C22' C23' 111.42(15)
C22' C23' C24' 110.79(16)
C23' C24' C3' 111.55(14)

loop_
_geom_bond_atom_site_label_1
_geom_bond_atom_site_label_2
_geom_bond_distance
O1 C8a 1.3646(17)
O1 C2 1.4764(18)
C2 N14 1.4203(19)
C2 C3 1.534(2)
C3 O4 1.4584(16)
C3 C20 1.517(2)
C3 C24 1.531(2)
O4 C4a 1.3697(17)
C4a C8a 1.386(2)
C4a C5 1.3925(19)
C5 O9 1.3516(17)
C5 C6 1.405(2)
C6 C7 1.401(2)
C6 C10 1.463(2)
C7 C8 1.372(2)
C8 C8a 1.391(2)
C10 O11 1.2174(18)
C10 O12 1.3331(19)
O12 C13 1.447(2)
N14 C19 1.4638(19)
N14 C15 1.4656(19)
C15 C16 1.505(2)
C16 O17 1.414(2)
O17 C18 1.418(2)
C18 C19 1.505(2)
C20 C21 1.523(2)
C21 C22 1.513(3)
C22 C23 1.511(3)
C23 C24 1.524(2)
O1' C8a' 1.3625(17)
O1' C2' 1.4753(17)
C2' N14' 1.421(2)
C2' C3' 1.531(2)
C3' O4' 1.4612(16)
C3' C20' 1.519(2)
C3' C24' 1.528(2)
O4' C4a' 1.3698(16)
C4a' C8a' 1.3840(19)
C4a' C5' 1.3951(19)
C5' O9' 1.3501(16)
C5' C6' 1.4054(19)
C6' C7' 1.399(2)
C6' C10' 1.462(2)
C7' C8' 1.369(2)
C8' C8a' 1.394(2)
C10' O11' 1.2174(18)
C10' O12' 1.3312(18)
O12' C13' 1.445(2)
N14' C19' 1.458(2)
N14' C15' 1.4650(19)
C15' C16' 1.501(3)
C16' O17' 1.413(2)
O17' C18' 1.415(2)
C18' C19' 1.501(3)
C20' C21' 1.526(2)
C21' C22' 1.510(3)
C22' C23' 1.512(3)
C23' C24' 1.524(2)

loop_
_geom_torsion_atom_site_label_1
_geom_torsion_atom_site_label_2
_geom_torsion_atom_site_label_3
_geom_torsion_atom_site_label_4
_geom_torsion
_geom_torsion_publ_flag
C8a O1 C2 C3 36.5(1) yes
O1 C2 C3 O4 -55.5(1) yes
C2 C3 O4 C4a 49.7(1) yes
C3 O4 C4a C8a -24.1(1) yes
O4 C4a C8a O1 3.0(1) yes
C4a C8a O1 C2 -10.5(1) yes
C8 C8a C4a C5 -0.6(1) yes
C8a C4a C5 C6 -0.2(1) yes
C4a C5 C6 C7 0.9(1) yes
C5 C6 C7 C8 -0.6(1) yes
C6 C7 C8 C8a -0.3(1) yes
C7 C8 C8a C4a 0.9(1) yes
O9 C5 C6 C10 1.5(1) yes
C5 C6 C10 O11 3.4(1) yes
C5 C6 C10 O12 -177.2(2) yes
C6 C10 O12 C13 -179.6(2) yes
O11 C10 O12 C13 -0.2(2) yes
O1 C2 N14 C15 63.7(1) yes
C19 N14 C15 C16 -57.9(2) yes
N14 C15 C16 O17 58.8(2) yes
C15 C16 O17 C18 -58.2(2) yes
C16 O17 C18 C19 58.6(2) yes
O17 C18 C19 N14 -60.4(2) yes
C18 C19 N14 C15 59.1(2) yes
C24 C3 C20 C21 -53.2(1) yes
C3 C20 C21 C22 53.9(2) yes
C20 C21 C22 C23 -55.0(2) yes
C21 C22 C23 C24 56.3(2) yes
C22 C23 C24 C3 -56.4(2) yes
C23 C24 C3 C20 54.5(2) yes
C8a' O1' C2' C3' -36.5(1) yes
O1' C2' C3' O4' 56.0(1) yes
C2' C3' O4' C4a' -50.1(1) yes
C3' O4' C4a' C8a' 24.3(1) yes
O4' C4a' C8a' O1' -2.8(1) yes
C4a' C8a' O1' C2' 10.2(1) yes
C8' C8a' C4a' C5' 0.7(1) yes
C8a' C4a' C5' C6' 0.3(1) yes
C4a' C5' C6' C7' -0.9(1) yes
C5' C6' C7' C8' 0.7(1) yes
C6' C7' C8' C8a' 0.3(1) yes
C7' C8' C8a' C4a' -0.9(1) yes
O9' C5' C6' C10' -1.5(1) yes
C5' C6' C10' O11' -2.9(1) yes
C5' C6' C10' O12' 177.7(2) yes
C6' C10' O12' C13' -179.4(2) yes
O11' C10' O12' C13' 1.2(2) yes
O1' C2' N14' C15' -64.0(1) yes
C19' N14' C15' C16' 57.3(2) yes
N14' C15' C16' O17' -58.5(2) yes
C15' C16' O17' C18' 58.6(2) yes
C16' O17' C18' C19' -58.7(2) yes
O17' C18' C19' N14' 59.9(2) yes
C18' C19' N14' C15' -58.4(2) yes
C24' C3' C20' C21' 53.2(1) yes
C3' C20' C21' C22' -53.7(2) yes
C20' C21' C22' C23' 55.1(2) yes
C21' C22' C23' C24' -56.3(2) yes
C22' C23' C24' C3' 56.4(2) yes
C23' C24' C3' C20' -54.7(2) yes
